data_2105931
loop_
_publ_author_name
'Allan, David R.'
'Bailey, Daniel'
'Bird, Nigel'
'Blake, Alexander J.'
'Champness, Neil R.'
'Huang, Deguang'
'Keane, Conal P.'
'McMaster, Jonathan'
'Prior, Timothy J.'
'Tidey, Jeremiah P.'
'Schr\"oder, Martin'

_publ_section_title
;
 High-pressure studies of palladium and platinum thioether macrocyclic
 dihalide complexes
;
_journal_coeditor_code XK5015
_journal_issue 3
_journal_name_full 'Acta Crystallographica Section B'
_journal_page_first 469
_journal_page_last 486
_journal_paper_doi 10.1107/S2052520614008786
_journal_volume 70
_journal_year 2014
_chemical_formula_moiety 'C6 H12 I2 Pt S3'
_chemical_formula_sum 'C6 H12 I2 Pt S3'
_chemical_formula_weight 629.23
_chemical_name_systematic
;
 ?
;
_space_group_crystal_system orthorhombic
_space_group_IT_number 19
_space_group_name_Hall 'P 2ac 2ab'
_space_group_name_H-M_alt 'P 21 21 21'
_symmetry_space_group_name_Hall 'P 2ac 2ab'
_symmetry_space_group_name_H-M 'P 21 21 21'
_atom_sites_solution_hydrogens geom
_atom_sites_solution_primary isomor
_atom_sites_solution_secondary difmap
_cell_angle_alpha 90.00
_cell_angle_beta 90.00
_cell_angle_gamma 90.00
_cell_formula_units_Z 4
_cell_length_a 7.1189(6)
_cell_length_b 11.4718(12)
_cell_length_c 12.271(16)
_cell_measurement_pressure 4880000
_cell_measurement_reflns_used 1797
_cell_measurement_temperature 296(2)
_cell_measurement_theta_max 29.3922
_cell_measurement_theta_min 3.2644
_cell_volume 1002.1(13)
_computing_cell_refinement
;
CrysAlisPro, Agilent Technologies,
Version 1.171.35.11 (release 16-05-2011 CrysAlis171 .NET)
(compiled May 16 2011,17:55:39)
;
_computing_data_collection
;
CrysAlisPro, Agilent Technologies,
Version 1.171.35.11 (release 16-05-2011 CrysAlis171 .NET)
(compiled May 16 2011,17:55:39)
;
_computing_data_reduction
;
CrysAlisPro, Agilent Technologies,
Version 1.171.35.11 (release 16-05-2011 CrysAlis171 .NET)
(compiled May 16 2011,17:55:39)
;
_computing_structure_refinement
;
SHELX, G.M. Sheldrick, Acta Cryst.
(2008). A64, 112-122
;
_diffrn_ambient_temperature 296(2)
_diffrn_measured_fraction_theta_full 0.325
_diffrn_measured_fraction_theta_max 0.325
_diffrn_measurement_device_type 'dtrek-CrysAlisPro-abstract goniometer imported rigaku-d*trek images'
_diffrn_measurement_method '\w scans'
_diffrn_radiation_monochromator 'silicon double crystal'
_diffrn_radiation_source 'Diamond Light Source Beamline I19'
_diffrn_radiation_type synchrotron
_diffrn_radiation_wavelength 0.6889
_diffrn_reflns_av_R_equivalents 0.079
_diffrn_reflns_limit_h_max 7
_diffrn_reflns_limit_h_min -7
_diffrn_reflns_limit_k_max 12
_diffrn_reflns_limit_k_min -11
_diffrn_reflns_limit_l_max 5
_diffrn_reflns_limit_l_min -5
_diffrn_reflns_number 1921
_diffrn_reflns_theta_full 22.39
_diffrn_reflns_theta_max 22.39
_diffrn_reflns_theta_min 3.44
_exptl_absorpt_coefficient_mu 20.729
_exptl_absorpt_correction_T_max 1.00000
_exptl_absorpt_correction_T_min 0.73975
_exptl_absorpt_correction_type multi-scan
_exptl_absorpt_process_details
;
CrysAlisPro, Agilent Technologies,
Version 1.171.35.11 (release 16-05-2011 CrysAlis171 .NET)
(compiled May 16 2011,17:55:39)
Empirical absorption correction using spherical harmonics,
 implemented in SCALE3 ABSPACK scaling algorithm.
;
_exptl_crystal_colour orange
_exptl_crystal_density_diffrn 4.171
_exptl_crystal_density_method 'not measured'
_exptl_crystal_description 'parallelogram plate'
_exptl_crystal_F_000 1120
_exptl_crystal_size_max 0.11
_exptl_crystal_size_mid 0.05
_exptl_crystal_size_min 0.02
_refine_diff_density_max 0.30
_refine_diff_density_min -0.32
_refine_ls_abs_structure_details 'Flack H D (1983), Acta Cryst. A39, 876-881'
_refine_ls_abs_structure_Flack 0.77(3)
_refine_ls_extinction_method none
_refine_ls_goodness_of_fit_ref 0.23
_refine_ls_hydrogen_treatment constr
_refine_ls_matrix_type full
_refine_ls_number_parameters 110
_refine_ls_number_reflns 439
_refine_ls_number_restraints 103
_refine_ls_restrained_S_all 0.204
_refine_ls_R_factor_all 0.0517
_refine_ls_R_factor_gt 0.0306
_refine_ls_shift/su_max 0.000
_refine_ls_shift/su_mean 0.000
_refine_ls_structure_factor_coef Fsqd
_refine_ls_weighting_details 'calc w=1/[\s^2^(Fo^2^)] where P=(Fo^2^+2Fc^2^)/3'
_refine_ls_weighting_scheme calc
_refine_ls_wR_factor_gt 0.0676
_refine_ls_wR_factor_ref 0.0856
_reflns_number_gt 122
_reflns_number_total 439
_reflns_threshold_expression >2sigma(I)
_cod_data_source_file xk5015sup1.cif
_cod_data_source_block cmpd_6_48.8_kbar
_cod_database_code 2105931
_cod_database_fobs_code 2105931

loop_
_space_group_symop_id
_space_group_symop_operation_xyz
1 'x, y, z'
2 '-x+1/2, -y, z+1/2'
3 '-x, y+1/2, -z+1/2'
4 'x+1/2, -y+1/2, -z'

loop_
_atom_site_type_symbol
_atom_site_label
_atom_site_fract_x
_atom_site_fract_y
_atom_site_fract_z
_atom_site_U_iso_or_equiv
_atom_site_adp_type
_atom_site_calc_flag
_atom_site_refinement_flags
_atom_site_occupancy
_atom_site_symmetry_multiplicity
Pt Pt1 0.89918(17) 0.12609(13) 0.6126(4) 0.055(2) Uani d DU 1 1
I I1 0.7220(4) 0.2540(3) 0.7506(10) 0.091(5) Uani d U 1 1
I I2 1.1621(3) 0.0719(2) 0.7491(8) 0.082(5) Uani d U 1 1
S S1 0.6844(13) -0.0998(9) 0.626(3) 0.076(6) Uani d DU 1 1
S S4 0.6777(10) 0.1826(8) 0.4866(19) 0.062(5) Uani d DU 1 1
S S7 1.0448(9) 0.0294(8) 0.4712(17) 0.061(5) Uani d DU 1 1
C C2 0.502(5) -0.041(3) 0.538(4) 0.069(7) Uani d DU 1 1
H H2A 0.5137 -0.0820 0.4696 0.083 Uiso calc R 1 1
H H2B 0.3838 -0.0653 0.5699 0.083 Uiso calc R 1 1
C C3 0.477(3) 0.087(2) 0.509(8) 0.066(6) Uani d DU 1 1
H H3A 0.4024 0.1220 0.5662 0.079 Uiso calc R 1 1
H H3B 0.4020 0.0895 0.4430 0.079 Uiso calc R 1 1
C C5 0.768(4) 0.144(2) 0.353(2) 0.063(6) Uani d DU 1 1
H H5A 0.6631 0.1295 0.3045 0.076 Uiso calc R 1 1
H H5B 0.8382 0.2093 0.3241 0.076 Uiso calc R 1 1
C C6 0.896(4) 0.036(2) 0.351(3) 0.065(6) Uani d DU 1 1
H H6A 0.9738 0.0386 0.2865 0.077 Uiso calc R 1 1
H H6B 0.8188 -0.0333 0.3477 0.077 Uiso calc R 1 1
C C8 1.037(3) -0.1280(14) 0.489(6) 0.063(6) Uani d DU 1 1
H H8A 1.0461 -0.1646 0.4182 0.076 Uiso calc R 1 1
H H8B 1.1461 -0.1517 0.5311 0.076 Uiso calc R 1 1
C C9 0.862(4) -0.174(3) 0.546(5) 0.068(7) Uani d DU 1 1
H H9A 0.9084 -0.2354 0.5932 0.082 Uiso calc R 1 1
H H9B 0.7925 -0.2130 0.4887 0.082 Uiso calc R 1 1

loop_
_atom_site_aniso_label
_atom_site_aniso_U_11
_atom_site_aniso_U_22
_atom_site_aniso_U_33
_atom_site_aniso_U_12
_atom_site_aniso_U_13
_atom_site_aniso_U_23
Pt1 0.0415(7) 0.0501(8) 0.074(7) -0.0013(6) -0.0006(13) -0.003(2)
I1 0.0908(18) 0.0804(19) 0.103(16) 0.0065(15) 0.004(4) -0.027(5)
I2 0.0592(14) 0.0787(17) 0.107(15) 0.0042(12) -0.007(3) -0.004(4)
S1 0.059(4) 0.063(5) 0.105(18) -0.008(4) -0.004(8) 0.013(9)
S4 0.041(3) 0.041(4) 0.102(16) 0.005(3) -0.006(7) 0.003(8)
S7 0.035(3) 0.048(4) 0.099(16) -0.007(3) -0.005(6) 0.005(8)
C2 0.047(7) 0.055(8) 0.104(18) -0.001(7) -0.008(10) 0.007(11)
C3 0.042(7) 0.051(8) 0.104(18) 0.004(7) -0.007(9) 0.003(10)
C5 0.043(8) 0.047(8) 0.100(16) 0.003(7) -0.007(9) 0.005(10)
C6 0.044(8) 0.050(8) 0.099(16) -0.002(7) -0.007(9) 0.004(10)
C8 0.042(7) 0.045(8) 0.101(17) -0.007(7) -0.005(9) 0.008(10)
C9 0.050(7) 0.051(8) 0.104(18) -0.009(7) -0.004(10) 0.009(11)

loop_
_atom_type_symbol
_atom_type_description
_atom_type_scat_dispersion_real
_atom_type_scat_dispersion_imag
_atom_type_scat_source
C C 0.0032 0.0015 'International Tables Vol C Tables 4.2.6.8 and 6.1.1.4'
H H 0.0000 0.0000 'International Tables Vol C Tables 4.2.6.8 and 6.1.1.4'
S S 0.1181 0.1169 'International Tables Vol C Tables 4.2.6.8 and 6.1.1.4'
Pt Pt -1.3879 8.1780 'International Tables Vol C Tables 4.2.6.8 and 6.1.1.4'
I I -0.4624 1.7349 'International Tables Vol C Tables 4.2.6.8 and 6.1.1.4'

loop_
_geom_angle_atom_site_label_1
_geom_angle_atom_site_label_2
_geom_angle_atom_site_label_3
_geom_angle_site_symmetry_1
_geom_angle_site_symmetry_3
_geom_angle
I1 Pt1 I2 . . 93.7(3)
I1 Pt1 S1 . . 101.9(5)
I1 Pt1 S4 . 4_556 99.4(3)
I2 Pt1 S1 . . 97.2(4)
I2 Pt1 S4 . 4_556 87.9(3)
S1 Pt1 S4 . 4_556 157.8(6)
S4 Pt1 I1 . . 86.9(5)
S4 Pt1 I2 . . 176.5(3)
S4 Pt1 S1 . . 86.1(5)
S4 Pt1 S4 . 4_556 88.62(17)
S4 Pt1 S7 . . 86.4(7)
S7 Pt1 I1 . . 172.2(5)
S7 Pt1 I2 . . 92.7(4)
S7 Pt1 S1 . . 81.7(5)
S7 Pt1 S4 . 4_556 76.4(3)
Pt1 I1 I2 . 3_756 116.7(3)
Pt1 I1 I2 . 1_455 99.62(19)
I2 I1 I2 3_756 1_455 130.40(9)
C2 S1 Pt1 . . 90.5(12)
C9 S1 Pt1 . . 91.1(11)
C9 S1 C2 . . 110(2)
C3 S4 Pt1 . . 105(2)
C3 S4 C5 . . 105(3)
C5 S4 Pt1 . . 107.1(10)
C6 S7 Pt1 . . 109.0(11)
C6 S7 C8 . . 97(2)
C8 S7 Pt1 . . 111.8(19)
S1 C2 H2A . . 105.9
S1 C2 H2B . . 105.9
H2A C2 H2B . . 106.2
C3 C2 S1 . . 126(4)
C3 C2 H2A . . 105.9
C3 C2 H2B . . 105.9
S4 C3 H3A . . 106.9
S4 C3 H3B . . 106.9
C2 C3 S4 . . 122(2)
C2 C3 H3A . . 106.9
C2 C3 H3B . . 106.9
H3A C3 H3B . . 106.7
S4 C5 H5A . . 108.6
S4 C5 H5B . . 108.6
H5A C5 H5B . . 107.5
C6 C5 S4 . . 115(2)
C6 C5 H5A . . 108.6
C6 C5 H5B . . 108.6
S7 C6 H6A . . 109.2
S7 C6 H6B . . 109.2
C5 C6 S7 . . 111.8(18)
C5 C6 H6A . . 109.2
C5 C6 H6B . . 109.2
H6A C6 H6B . . 107.9
S7 C8 H8A . . 108.5
S7 C8 H8B . . 108.5
H8A C8 H8B . . 107.5
C9 C8 S7 . . 115(2)
C9 C8 H8A . . 108.5
C9 C8 H8B . . 108.5
S1 C9 H9A . . 104.5
S1 C9 H9B . . 104.5
C8 C9 S1 . . 131(3)
C8 C9 H9A . . 104.5
C8 C9 H9B . . 104.5
H9A C9 H9B . . 105.6

loop_
_geom_bond_atom_site_label_1
_geom_bond_atom_site_label_2
_geom_bond_site_symmetry_2
_geom_bond_distance
Pt1 I1 . 2.571(9)
Pt1 I2 . 2.588(7)
Pt1 S1 . 3.014(10)
Pt1 S4 4_556 3.199(11)
Pt1 S4 . 2.301(15)
Pt1 S7 . 2.305(16)
I1 I2 3_756 3.740(4)
I1 I2 1_455 4.500(4)
S1 C2 . 1.818(10)
S1 C9 . 1.817(10)
S4 C3 . 1.819(10)
S4 C5 . 1.820(10)
S7 C6 . 1.817(10)
S7 C8 . 1.821(10)
C2 H2A . 0.9700
C2 H2B . 0.9700
C2 C3 . 1.520(10)
C3 H3A . 0.9700
C3 H3B . 0.9700
C5 H5A . 0.9700
C5 H5B . 0.9700
C5 C6 . 1.526(10)
C6 H6A . 0.9700
C6 H6B . 0.9700
C8 H8A . 0.9700
C8 H8B . 0.9700
C8 C9 . 1.517(10)
C9 H9A . 0.9700
C9 H9B . 0.9700

loop_
_geom_torsion_atom_site_label_1
_geom_torsion_atom_site_label_2
_geom_torsion_atom_site_label_3
_geom_torsion_atom_site_label_4
_geom_torsion_site_symmetry_1
_geom_torsion_site_symmetry_4
_geom_torsion
Pt1 S1 C2 C3 . . -14(5)
Pt1 S1 C9 C8 . . -5(5)
Pt1 S4 C3 C2 . . -37(8)
Pt1 S4 C5 C6 . . 30(2)
Pt1 S7 C6 C5 . . 27(3)
Pt1 S7 C8 C9 . . 33(4)
I1 Pt1 S1 C2 . . 79.8(19)
I1 Pt1 S1 C9 . . -169.7(18)
I1 Pt1 S4 C3 . . -83(3)
I1 Pt1 S4 C5 . . 165.6(11)
I1 Pt1 S7 C6 . . -38(2)
I1 Pt1 S7 C8 . . -144.4(18)
I2 Pt1 I1 I2 . 3_756 92.9(3)
I2 Pt1 I1 I2 . 1_455 -122.0(2)
I2 Pt1 S1 C2 . . 175.2(18)
I2 Pt1 S1 C9 . . -74.3(18)
I2 Pt1 S4 C3 . . 177(7)
I2 Pt1 S4 C5 . . 65(8)
I2 Pt1 S7 C6 . . 176.6(12)
I2 Pt1 S7 C8 . . 70.3(17)
S1 Pt1 I1 I2 . 3_756 -169.0(5)
S1 Pt1 I1 I2 . 1_455 -23.8(5)
S1 Pt1 S4 C3 . . 20(3)
S1 Pt1 S4 C5 . . -92.3(12)
S1 Pt1 S7 C6 . . 79.7(13)
S1 Pt1 S7 C8 . . -26.5(16)
S1 C2 C3 S4 . . 37(10)
S4 Pt1 I1 I2 4_556 3_756 4.4(5)
S4 Pt1 I1 I2 . 1_455 61.5(3)
S4 Pt1 I1 I2 4_556 1_455 149.6(3)
S4 Pt1 I1 I2 . 3_756 -83.7(4)
S4 Pt1 S1 C2 . . -6.2(19)
S4 Pt1 S1 C2 4_556 . -83(2)
S4 Pt1 S1 C9 4_556 . 28(2)
S4 Pt1 S1 C9 . . 104.3(19)
S4 Pt1 S4 C3 4_556 . 178(3)
S4 Pt1 S4 C5 4_556 . 66.1(11)
S4 Pt1 S7 C6 4_556 . -96.3(13)
S4 Pt1 S7 C6 . . -6.8(12)
S4 Pt1 S7 C8 . . -113.1(17)
S4 Pt1 S7 C8 4_556 . 157.5(18)
S4 C5 C6 S7 . . -37(3)
S7 Pt1 I1 I2 . 3_756 -52.4(16)
S7 Pt1 I1 I2 . 1_455 92.8(16)
S7 Pt1 S1 C2 . . -93.2(19)
S7 Pt1 S1 C9 . . 17.3(18)
S7 Pt1 S4 C3 . . 102(3)
S7 Pt1 S4 C5 . . -10.4(11)
S7 C8 C9 S1 . . -16(6)
C2 S1 C9 C8 . . 86(5)
C3 S4 C5 C6 . . -82(3)
C5 S4 C3 C2 . . 76(8)
C6 S7 C8 C9 . . -81(4)
C8 S7 C6 C5 . . 143(3)
C9 S1 C2 C3 . . -105(6)
